data_7207118
loop_
_publ_author_name
'Liu, Yi'
'Wei Tan, Melvin Jun'
'Wei, Fengxia'
'Tian, Yufeng'
'Wu, Tom'
'Kloc, Christian'
'Huo, Fengwei'
'Yan, Qingyu'
'Hng, Huey Hoon'
'Ma, Jan'
'Zhang, Qichun'

_publ_section_title
;
 In situ formation of new organic ligands to construct two novel
 self-charge-transfer Pb(ii)-based frameworks
;
_journal_issue 1
_journal_name_full CrystEngComm
_journal_page_first 75
_journal_paper_doi 10.1039/c1ce06006f
_journal_volume 14
_journal_year 2012
_chemical_formula_sum 'C16 H12 N2 O5 Pb S'
_chemical_formula_weight 551.53
_chemical_name_systematic
;
?
;
_space_group_IT_number 14
_symmetry_cell_setting monoclinic
_symmetry_space_group_name_Hall '-P 2ybc'
_symmetry_space_group_name_H-M 'P 1 21/c 1'
_atom_sites_solution_primary direct
_atom_sites_solution_secondary difmap
_audit_creation_method SHELXL-97
_cell_angle_alpha 90.00
_cell_angle_beta 99.16(3)
_cell_angle_gamma 90.00
_cell_formula_units_Z 4
_cell_length_a 13.550(3)
_cell_length_b 8.9600(18)
_cell_length_c 13.820(3)
_cell_measurement_temperature 293(2)
_cell_volume 1656.5(6)
_computing_cell_refinement 'Siemens SMART & SAINT'
_computing_data_collection 'Siemens SMART'
_computing_data_reduction 'Siemens XPERP'
_computing_molecular_graphics 'Bruker SHELXTL'
_computing_publication_material 'Bruker SHELXTL'
_computing_structure_refinement 'SHELXL-97 (Sheldrick, 1997)'
_computing_structure_solution 'SHELXS-97 (Sheldrick, 1990)'
_diffrn_ambient_temperature 293(2)
_diffrn_measured_fraction_theta_full 0.989
_diffrn_measured_fraction_theta_max 0.989
_diffrn_measurement_device_type 'APEX II CCD detector'
_diffrn_measurement_method 'phi and omega scans'
_diffrn_radiation_monochromator graphite
_diffrn_radiation_source 'fine-focus sealed tube'
_diffrn_radiation_type MoK\a
_diffrn_radiation_wavelength 0.71073
_diffrn_reflns_av_R_equivalents 0.0310
_diffrn_reflns_av_sigmaI/netI 0.0349
_diffrn_reflns_limit_h_max 17
_diffrn_reflns_limit_h_min -17
_diffrn_reflns_limit_k_max 11
_diffrn_reflns_limit_k_min -11
_diffrn_reflns_limit_l_max 17
_diffrn_reflns_limit_l_min -17
_diffrn_reflns_number 11739
_diffrn_reflns_theta_full 27.57
_diffrn_reflns_theta_max 27.57
_diffrn_reflns_theta_min 2.72
_diffrn_standards_decay_% none
_diffrn_standards_interval_count none
_diffrn_standards_interval_time none
_diffrn_standards_number none
_exptl_absorpt_coefficient_mu 10.341
_exptl_absorpt_correction_T_max 0.45
_exptl_absorpt_correction_T_min 0.15
_exptl_absorpt_correction_type empirical
_exptl_absorpt_process_details 'SADABS(Sheldrick, 1996)'
_exptl_crystal_colour red
_exptl_crystal_density_diffrn 2.212
_exptl_crystal_density_method 'not measured'
_exptl_crystal_description plate
_exptl_crystal_F_000 1040
_exptl_crystal_size_max 0.20
_exptl_crystal_size_mid 0.18
_exptl_crystal_size_min 0.08
_refine_diff_density_max 1.567
_refine_diff_density_min -0.922
_refine_diff_density_rms 0.274
_refine_ls_goodness_of_fit_ref 1.040
_refine_ls_hydrogen_treatment constr
_refine_ls_matrix_type full
_refine_ls_number_parameters 228
_refine_ls_number_reflns 3783
_refine_ls_number_restraints 150
_refine_ls_restrained_S_all 1.019
_refine_ls_R_factor_all 0.0506
_refine_ls_R_factor_gt 0.0323
_refine_ls_shift/su_max 0.001
_refine_ls_shift/su_mean 0.000
_refine_ls_structure_factor_coef Fsqd
_refine_ls_weighting_details 'calc w=1/[\s^2^(Fo^2^)+(0.0729P)^2^+9.5687P] where P=(Fo^2^+2Fc^2^)/3'
_refine_ls_weighting_scheme calc
_refine_ls_wR_factor_gt 0.0873
_refine_ls_wR_factor_ref 0.1290
_reflns_number_gt 2970
_reflns_number_total 3783
_reflns_threshold_expression >2sigma(I)
_cod_data_source_file c1ce06006f.txt
_cod_data_source_block b
_cod_depositor_comments
;
The following automatic conversions were performed:

'_symmetry_cell_setting' value 'Monoclinic' changed to 'monoclinic'
according to /home/saulius/struct/CIF-dictionaries/cif_core.dic
dictionary named 'cif_core.dic' version 2.4.1 from 2010-06-29.

Automatic conversion script
Id: cif_fix_values 1715 2011-07-08 13:25:40Z adriana 

The following automatic conversions were performed:

'_refine_ls_hydrogen_treatment' value 'constra' was replaced with the
value 'constr' as specified in the replacement file
'src/cod-tools/trunk/data/replacement-values/replacement_values.lst'.

Automatic conversion script
Id: cif_fix_values 5376 2017-05-30 11:51:03Z andrius 
;
_cod_original_sg_symbol_H-M P2(1)/c
_cod_database_code 7207118

loop_
_symmetry_equiv_pos_as_xyz
'x, y, z'
'-x, y+1/2, -z+1/2'
'-x, -y, -z'
'x, -y-1/2, z-1/2'

loop_
_atom_site_label
_atom_site_type_symbol
_atom_site_fract_x
_atom_site_fract_y
_atom_site_fract_z
_atom_site_U_iso_or_equiv
_atom_site_adp_type
_atom_site_occupancy
_atom_site_symmetry_multiplicity
_atom_site_calc_flag
_atom_site_refinement_flags
Pb1 Pb 0.64652(2) 0.05023(3) 0.49958(2) 0.03657(13) Uani 1 1 d U
N2 N 0.9629(6) 0.1662(14) 0.4004(6) 0.066(3) Uani 1 1 d U
N1 N 0.9272(8) -0.3731(15) 0.3627(9) 0.090(4) Uani 1 1 d U
S1 S 0.40468(16) -0.2167(3) 0.19374(16) 0.0438(5) Uani 1 1 d U
O3 O 0.5384(5) -0.1009(8) 0.3695(5) 0.0481(15) Uani 1 1 d U
O2 O 0.7283(5) -0.1569(8) 0.4326(5) 0.0529(16) Uani 1 1 d U
O1 O 0.8170(6) 0.1385(13) 0.4569(7) 0.088(3) Uani 1 1 d U
C16 C 0.5837(6) -0.1811(9) 0.3174(5) 0.0342(16) Uani 1 1 d U
C13 C 0.5338(6) -0.2467(10) 0.2297(6) 0.0401(18) Uani 1 1 d U
C12 C 0.6934(6) -0.2136(10) 0.3541(6) 0.0396(18) Uani 1 1 d U
C11 C 0.7440(6) -0.3042(10) 0.2957(6) 0.0419(19) Uani 1 1 d U
C10 C 0.4037(8) -0.4068(12) 0.3540(8) 0.055(2) Uani 1 1 d U
H10A H 0.4712 -0.4239 0.3532 0.065 Uiso 1 1 calc R
C9 C 0.2513(8) -0.2857(15) 0.2887(9) 0.066(3) Uani 1 1 d U
H9A H 0.2159 -0.2202 0.2438 0.080 Uiso 1 1 calc R
C8 C 0.3518(6) -0.3104(11) 0.2869(6) 0.044(2) Uani 1 1 d U
C7 C 0.3566(10) -0.4787(13) 0.4230(10) 0.068(3) Uani 1 1 d U
H7A H 0.3927 -0.5418 0.4691 0.081 Uiso 1 1 calc R
C6 C 0.2566(11) -0.4560(16) 0.4225(11) 0.080(4) Uani 1 1 d U
H6A H 0.2243 -0.5072 0.4670 0.096 Uiso 1 1 calc R
C5 C 0.2028(9) -0.3576(19) 0.3565(9) 0.079(4) Uani 1 1 d U
H5A H 0.1354 -0.3402 0.3578 0.095 Uiso 1 1 calc R
C4 C 0.8899(9) 0.212(2) 0.4421(9) 0.100(6) Uani 1 1 d U
H4A H 0.8927 0.3104 0.4634 0.121 Uiso 1 1 calc R
C3 C 1.0443(12) 0.2707(19) 0.3897(12) 0.099(5) Uani 1 1 d U
H3A H 1.0299 0.3666 0.4152 0.149 Uiso 1 1 calc R
H3B H 1.0502 0.2801 0.3217 0.149 Uiso 1 1 calc R
H3C H 1.1060 0.2336 0.4255 0.149 Uiso 1 1 calc R
C2 C 0.9782(18) 0.021(2) 0.3679(13) 0.130(8) Uani 1 1 d U
H2A H 0.9453 -0.0490 0.4045 0.195 Uiso 1 1 calc R
H2B H 1.0485 -0.0001 0.3773 0.195 Uiso 1 1 calc R
H2C H 0.9512 0.0129 0.2995 0.195 Uiso 1 1 calc R
C1 C 0.8458(7) -0.3446(12) 0.3319(6) 0.047(2) Uani 1 1 d U
C15 C 0.6987(6) -0.3575(9) 0.2032(6) 0.0362(17) Uani 1 1 d U
O4 O 0.7442(5) -0.4343(7) 0.1502(5) 0.0419(14) Uani 1 1 d U
C14 C 0.5886(6) -0.3202(9) 0.1670(5) 0.0335(16) Uani 1 1 d U
O5 O 0.5568(4) -0.3563(7) 0.0815(4) 0.0365(12) Uani 1 1 d U

loop_
_atom_site_aniso_label
_atom_site_aniso_U_11
_atom_site_aniso_U_22
_atom_site_aniso_U_33
_atom_site_aniso_U_23
_atom_site_aniso_U_13
_atom_site_aniso_U_12
Pb1 0.03868(19) 0.04141(19) 0.02944(18) -0.00061(13) 0.00486(12) -0.00160(13)
N2 0.043(4) 0.111(8) 0.042(5) 0.007(5) 0.004(4) 0.007(5)
N1 0.053(6) 0.109(9) 0.103(9) -0.029(8) 0.002(6) 0.022(6)
S1 0.0350(10) 0.0570(13) 0.0384(11) -0.0055(10) 0.0023(8) 0.0052(9)
O3 0.044(3) 0.061(4) 0.036(3) -0.019(3) -0.002(3) 0.005(3)
O2 0.048(3) 0.065(4) 0.044(4) -0.022(3) 0.004(3) 0.005(3)
O1 0.059(5) 0.115(8) 0.093(7) -0.001(6) 0.019(5) -0.032(5)
C16 0.039(4) 0.036(4) 0.027(4) -0.002(3) 0.003(3) -0.001(3)
C13 0.036(4) 0.036(4) 0.050(5) -0.006(4) 0.012(4) 0.000(3)
C12 0.038(4) 0.046(5) 0.034(4) 0.001(4) 0.003(3) -0.001(4)
C11 0.041(4) 0.049(5) 0.038(4) -0.009(4) 0.011(4) 0.003(4)
C10 0.057(6) 0.054(5) 0.056(6) -0.004(5) 0.017(5) -0.007(5)
C9 0.046(5) 0.093(9) 0.062(7) -0.017(6) 0.015(5) -0.004(6)
C8 0.039(4) 0.057(5) 0.035(4) -0.018(4) 0.004(3) -0.002(4)
C7 0.077(8) 0.057(7) 0.075(8) -0.008(6) 0.032(6) -0.008(6)
C6 0.077(9) 0.096(10) 0.076(9) -0.009(7) 0.040(7) -0.025(7)
C5 0.047(6) 0.136(12) 0.056(7) -0.031(8) 0.016(5) -0.017(7)
C4 0.059(7) 0.194(18) 0.045(6) 0.011(9) -0.002(6) 0.000(10)
C3 0.095(11) 0.099(11) 0.106(12) -0.006(9) 0.024(9) -0.019(9)
C2 0.20(2) 0.100(13) 0.073(11) 0.006(10) -0.032(12) 0.009(14)
C1 0.045(5) 0.069(6) 0.025(4) -0.013(4) -0.002(3) 0.010(5)
C15 0.032(4) 0.039(4) 0.037(4) -0.002(3) 0.005(3) -0.002(3)
O4 0.038(3) 0.052(4) 0.036(3) -0.012(3) 0.008(2) 0.005(3)
C14 0.034(4) 0.044(4) 0.021(3) 0.003(3) -0.001(3) -0.005(3)
O5 0.039(3) 0.046(3) 0.023(3) -0.003(2) 0.000(2) 0.004(3)

loop_
_atom_type_symbol
_atom_type_description
_atom_type_scat_dispersion_real
_atom_type_scat_dispersion_imag
_atom_type_scat_source
C C 0.0033 0.0016 'International Tables Vol C Tables 4.2.6.8 and 6.1.1.4'
H H 0.0000 0.0000 'International Tables Vol C Tables 4.2.6.8 and 6.1.1.4'
N N 0.0061 0.0033 'International Tables Vol C Tables 4.2.6.8 and 6.1.1.4'
O O 0.0106 0.0060 'International Tables Vol C Tables 4.2.6.8 and 6.1.1.4'
S S 0.1246 0.1234 'International Tables Vol C Tables 4.2.6.8 and 6.1.1.4'
Pb Pb -3.3944 10.1111 'International Tables Vol C Tables 4.2.6.8 and 6.1.1.4'

loop_
_geom_angle_atom_site_label_1
_geom_angle_atom_site_label_2
_geom_angle_atom_site_label_3
_geom_angle
_geom_angle_site_symmetry_1
_geom_angle_site_symmetry_3
O2 Pb1 O5 85.7(2) . 4_556
O2 Pb1 O4 77.7(2) . 4_556
O5 Pb1 O4 64.24(18) 4_556 4_556
O2 Pb1 O3 64.2(2) . .
O5 Pb1 O3 71.3(2) 4_556 .
O4 Pb1 O3 122.6(2) 4_556 .
O2 Pb1 O1 70.6(3) . .
O5 Pb1 O1 146.2(3) 4_556 .
O4 Pb1 O1 86.8(3) 4_556 .
O3 Pb1 O1 116.0(3) . .
C4 N2 C2 126.9(17) . .
C4 N2 C3 119.0(14) . .
C2 N2 C3 114.0(14) . .
C13 S1 C8 102.7(4) . .
C16 O3 Pb1 115.9(5) . .
C12 O2 Pb1 121.5(6) . .
C4 O1 Pb1 165.3(12) . .
O3 C16 C13 121.4(7) . .
O3 C16 C12 117.6(7) . .
C13 C16 C12 120.9(7) . .
C14 C13 C16 119.8(7) . .
C14 C13 S1 120.1(6) . .
C16 C13 S1 119.7(6) . .
O2 C12 C11 126.7(8) . .
O2 C12 C16 115.8(8) . .
C11 C12 C16 117.5(7) . .
C12 C11 C15 122.5(8) . .
C12 C11 C1 118.5(8) . .
C15 C11 C1 119.0(7) . .
C8 C10 C7 120.9(11) . .
C8 C10 H10A 119.6 . .
C7 C10 H10A 119.6 . .
C8 C9 C5 120.8(12) . .
C8 C9 H9A 119.6 . .
C5 C9 H9A 119.6 . .
C10 C8 C9 119.2(10) . .
C10 C8 S1 124.2(7) . .
C9 C8 S1 116.6(8) . .
C6 C7 C10 119.4(13) . .
C6 C7 H7A 120.3 . .
C10 C7 H7A 120.3 . .
C7 C6 C5 120.9(12) . .
C7 C6 H6A 119.6 . .
C5 C6 H6A 119.6 . .
C9 C5 C6 118.9(11) . .
C9 C5 H5A 120.5 . .
C6 C5 H5A 120.5 . .
O1 C4 N2 126.8(19) . .
O1 C4 H4A 116.6 . .
N2 C4 H4A 116.6 . .
N2 C3 H3A 109.5 . .
N2 C3 H3B 109.5 . .
H3A C3 H3B 109.5 . .
N2 C3 H3C 109.5 . .
H3A C3 H3C 109.5 . .
H3B C3 H3C 109.5 . .
N2 C2 H2A 109.5 . .
N2 C2 H2B 109.5 . .
H2A C2 H2B 109.5 . .
N2 C2 H2C 109.5 . .
H2A C2 H2C 109.5 . .
H2B C2 H2C 109.5 . .
N1 C1 C11 177.9(11) . .
O4 C15 C11 122.6(7) . .
O4 C15 C14 118.6(7) . .
C11 C15 C14 118.8(7) . .
C15 O4 Pb1 118.3(5) . 4
O5 C14 C13 125.4(7) . .
O5 C14 C15 115.4(7) . .
C13 C14 C15 119.2(7) . .
C14 O5 Pb1 119.7(5) . 4

loop_
_geom_bond_atom_site_label_1
_geom_bond_atom_site_label_2
_geom_bond_distance
_geom_bond_site_symmetry_2
Pb1 O2 2.420(6) .
Pb1 O5 2.494(6) 4_556
Pb1 O4 2.507(6) 4_556
Pb1 O3 2.524(6) .
Pb1 O1 2.597(8) .
N2 C4 1.289(16) .
N2 C2 1.40(2) .
N2 C3 1.472(17) .
N1 C1 1.147(13) .
S1 C13 1.761(9) .
S1 C8 1.781(10) .
O3 C16 1.247(10) .
O2 C12 1.223(10) .
O1 C4 1.230(17) .
C16 C13 1.419(11) .
C16 C12 1.520(11) .
C13 C14 1.392(11) .
C12 C11 1.398(12) .
C11 C15 1.411(12) .
C11 C1 1.436(12) .
C10 C8 1.376(14) .
C10 C7 1.387(16) .
C10 H10A 0.9300 .
C9 C8 1.383(13) .
C9 C5 1.386(17) .
C9 H9A 0.9300 .
C7 C6 1.369(19) .
C7 H7A 0.9300 .
C6 C5 1.39(2) .
C6 H6A 0.9300 .
C5 H5A 0.9300 .
C4 H4A 0.9300 .
C3 H3A 0.9600 .
C3 H3B 0.9600 .
C3 H3C 0.9600 .
C2 H2A 0.9600 .
C2 H2B 0.9600 .
C2 H2C 0.9600 .
C15 O4 1.238(10) .
C15 C14 1.532(11) .
O4 Pb1 2.507(6) 4
C14 O5 1.236(9) .
O5 Pb1 2.494(6) 4
